data_4302150
loop_
_publ_author_name
'Pierre Thu\'ery'

_publ_section_title
;
Lanthanide Complexes with Cucurbit[n]urils (n= 5, 6, 7) and Perrhenate
Ligands: New Examples of Encapsulation of Perrhenate Anions
;
_journal_name_full 'Inorganic Chemistry'
_journal_page_first 4497
_journal_page_last 4513
_journal_paper_doi 10.1021/ic900328z
_journal_volume 48
_journal_year 2009
_chemical_formula_sum 'C72 H112 N52 O88 Re8 Sm4'
_chemical_formula_weight 5205.14
_space_group_IT_number 14
_symmetry_cell_setting monoclinic
_symmetry_space_group_name_Hall '-P 2ybc'
_symmetry_space_group_name_H-M 'P 1 21/c 1'
_atom_sites_solution_hydrogens geom
_atom_sites_solution_primary direct
_atom_sites_solution_secondary difmap
_audit_creation_method SHELXL-97
_cell_angle_alpha 90.00
_cell_angle_beta 108.873(3)
_cell_angle_gamma 90.00
_cell_formula_units_Z 2
_cell_length_a 14.3634(8)
_cell_length_b 23.9396(13)
_cell_length_c 19.8421(6)
_cell_measurement_reflns_used 134858
_cell_measurement_temperature 100(2)
_cell_measurement_theta_max 25.68
_cell_measurement_theta_min 2.96
_cell_volume 6456.0(6)
_computing_cell_refinement 'HKL2000 (Otwinowski & Minor, 1997)'
_computing_data_collection 'COLLECT (Nonius, 1998)'
_computing_data_reduction 'HKL2000 (Otwinowski & Minor, 1997)'
_computing_molecular_graphics 'SHELXTL (Sheldrick, 2008)'
_computing_publication_material 'SHELXTL (Sheldrick, 2008); PLATON (Spek, 2003)'
_computing_structure_refinement 'SHELXL-97 (Sheldrick, 2008)'
_computing_structure_solution 'SHELXS-97 (Sheldrick, 2008)'
_diffrn_ambient_temperature 100(2)
_diffrn_measured_fraction_theta_full 0.997
_diffrn_measured_fraction_theta_max 0.997
_diffrn_measurement_device_type 'Nonius Kappa-CCD area-detector diffractometer'
_diffrn_measurement_method 'two \f and three \w scans with 2\% steps (425 frames)'
_diffrn_radiation_monochromator graphite
_diffrn_radiation_source 'fine-focus sealed tube'
_diffrn_radiation_type MoK\a
_diffrn_radiation_wavelength 0.71073
_diffrn_reflns_av_R_equivalents 0.0441
_diffrn_reflns_av_sigmaI/netI 0.0569
_diffrn_reflns_limit_h_max 17
_diffrn_reflns_limit_h_min -17
_diffrn_reflns_limit_k_max 29
_diffrn_reflns_limit_k_min -29
_diffrn_reflns_limit_l_max 24
_diffrn_reflns_limit_l_min -24
_diffrn_reflns_number 134858
_diffrn_reflns_theta_full 25.68
_diffrn_reflns_theta_max 25.68
_diffrn_reflns_theta_min 2.96
_diffrn_standards_decay_% 0
_diffrn_standards_interval_time 0
_diffrn_standards_number 0
_exptl_absorpt_coefficient_mu 9.392
_exptl_absorpt_correction_T_max 0.625
_exptl_absorpt_correction_T_min 0.378
_exptl_absorpt_correction_type multi-scan
_exptl_absorpt_process_details 'SCALEPACK (Otwinowski & Minor, 1997)'
_exptl_crystal_colour colourless
_exptl_crystal_density_diffrn 2.678
_exptl_crystal_density_method 'not measured'
_exptl_crystal_description platelet
_exptl_crystal_F_000 4920
_exptl_crystal_size_max 0.12
_exptl_crystal_size_mid 0.12
_exptl_crystal_size_min 0.05
_refine_diff_density_max 5.532
_refine_diff_density_min -3.197
_refine_diff_density_rms 0.299
_refine_ls_extinction_method none
_refine_ls_goodness_of_fit_ref 1.131
_refine_ls_hydrogen_treatment constr
_refine_ls_matrix_type full
_refine_ls_number_parameters 1009
_refine_ls_number_reflns 12225
_refine_ls_number_restraints 66
_refine_ls_restrained_S_all 1.137
_refine_ls_R_factor_all 0.0837
_refine_ls_R_factor_gt 0.0669
_refine_ls_shift/su_max 0.001
_refine_ls_shift/su_mean 0.000
_refine_ls_structure_factor_coef Fsqd
_refine_ls_weighting_details 'calc w=1/[\s^2^(Fo^2^)+(0.0408P)^2^+11.2201P] where P=(Fo^2^+2Fc^2^)/3'
_refine_ls_weighting_scheme calc
_refine_ls_wR_factor_gt 0.1518
_refine_ls_wR_factor_ref 0.1580
_reflns_number_gt 10054
_reflns_number_total 12225
_reflns_threshold_expression >2sigma(I)
_cod_data_source_file ic900328z_si_001_09.cif
_cod_data_source_block 9
_cod_original_sg_symbol_H-M 'P 21/c'
_cod_database_code 4302150

loop_
_symmetry_equiv_pos_as_xyz
'x, y, z'
'-x, y+1/2, -z+1/2'
'-x, -y, -z'
'x, -y-1/2, z-1/2'

loop_
_atom_site_label
_atom_site_type_symbol
_atom_site_fract_x
_atom_site_fract_y
_atom_site_fract_z
_atom_site_U_iso_or_equiv
_atom_site_adp_type
_atom_site_occupancy
_atom_site_symmetry_multiplicity
_atom_site_calc_flag
_atom_site_refinement_flags
_atom_site_disorder_assembly
_atom_site_disorder_group
Sm1 Sm 0.55302(6) 1.08155(4) 0.12799(4) 0.02689(19) Uani 1 1 d . . .
Sm2 Sm 0.97197(6) 0.77650(4) 0.35091(5) 0.0320(2) Uani 1 1 d . . .
Re1 Re 0.75210(4) 0.87813(3) 0.22502(3) 0.02399(15) Uani 1 1 d . . .
Re2 Re 1.14299(5) 0.79034(3) 0.56063(4) 0.02881(17) Uani 1 1 d . . .
Re3 Re 0.69030(6) 0.12764(3) 0.56405(4) 0.02645(16) Uani 1 1 d . . .
Re4 Re 0.34380(8) 0.05555(5) 0.38345(6) 0.0435(3) Uani 1 1 d . . .
O1 O 0.5076(7) 1.0219(4) 0.2104(5) 0.023(2) Uani 1 1 d . . .
O2 O 0.7160(7) 0.8485(4) 0.4195(6) 0.026(2) Uani 1 1 d . . .
O3 O 0.7089(8) 1.0655(4) 0.2163(5) 0.024(2) Uani 1 1 d . . .
O4 O 0.9588(8) 0.9218(4) 0.4647(6) 0.031(3) Uani 1 1 d . . .
O5 O 0.8482(9) 1.0239(6) 0.0985(6) 0.045(3) Uani 1 1 d . . .
O6 O 1.0541(9) 0.8651(5) 0.3381(6) 0.033(3) Uani 1 1 d . . .
O7 O 0.7676(9) 0.9176(6) -0.0108(7) 0.047(3) Uani 1 1 d . . .
O8 O 0.9626(9) 0.7613(6) 0.2314(6) 0.044(3) Uani 1 1 d . . .
O9 O 0.5316(8) 0.8612(6) -0.0275(6) 0.043(3) Uani 1 1 d . . .
O10 O 0.7219(8) 0.6882(5) 0.2101(7) 0.040(3) Uani 1 1 d . . .
O11 O 0.4245(8) 0.9141(4) 0.0906(5) 0.027(2) Uani 1 1 d . . .
O12 O 0.6008(8) 0.7363(4) 0.3084(6) 0.029(2) Uani 1 1 d . . .
O13 O 0.5983(12) 1.1689(6) 0.2109(10) 0.070(5) Uani 1 1 d . . .
O14 O 0.6657(12) 1.1682(6) 0.1337(8) 0.061(4) Uani 1 1 d . . .
O15 O 0.7212(12) 1.2271(7) 0.2290(9) 0.064(4) Uani 1 1 d . . .
O16 O 0.4077(8) 1.0348(5) 0.0514(7) 0.044(3) Uani 1 1 d . . .
O17 O 0.6589(9) 1.0726(5) 0.0549(6) 0.036(3) Uani 1 1 d . . .
O18 O 0.4253(9) 1.1241(4) 0.1684(6) 0.035(3) Uani 1 1 d . . .
O19 O 0.5882(8) 0.9809(4) 0.1078(6) 0.033(3) Uani 1 1 d . . .
O20 O 0.8531(13) 0.8433(8) 0.2777(10) 0.086(5) Uani 1 1 d U . .
O21 O 0.7785(15) 0.8997(9) 0.1539(10) 0.096(6) Uani 1 1 d U . .
O22 O 0.6549(12) 0.8357(8) 0.2079(10) 0.084(5) Uani 1 1 d U . .
O23 O 0.7284(15) 0.9313(9) 0.2734(12) 0.097(6) Uani 1 1 d U . .
O24 O 1.0930(8) 0.7993(5) 0.4687(6) 0.036(3) Uani 1 1 d . . .
O25 O 1.0630(9) 0.8119(5) 0.6007(8) 0.052(4) Uani 1 1 d . . .
O26 O 1.1710(9) 0.7202(5) 0.5808(7) 0.045(3) Uani 1 1 d . . .
O27 O 1.2490(8) 0.8281(4) 0.5929(7) 0.037(3) Uani 1 1 d . . .
O28 O 0.9617(10) 0.6707(5) 0.3213(6) 0.042(2) Uani 1 1 d U . .
O29 O 0.9928(9) 0.6944(5) 0.4316(6) 0.0401(19) Uani 1 1 d . . .
O30 O 0.9665(10) 0.6084(5) 0.4001(7) 0.049(2) Uani 1 1 d U . .
O31 O 1.1355(8) 0.7441(5) 0.3583(7) 0.041(3) Uani 1 1 d . . .
O32 O 0.8978(8) 0.8172(5) 0.4332(7) 0.041(3) Uani 1 1 d . . .
O33 O 0.8089(9) 0.7377(7) 0.3329(7) 0.057(4) Uani 1 1 d . . .
O34 O 0.7208(8) 0.1133(5) 0.6537(6) 0.033(3) Uani 1 1 d . . .
O35 O 0.5661(8) 0.1165(5) 0.5229(6) 0.036(3) Uani 1 1 d . . .
O36 O 0.7103(8) 0.1985(4) 0.5535(6) 0.034(3) Uani 1 1 d . . .
O37 O 0.7606(8) 0.0872(4) 0.5253(6) 0.031(3) Uani 1 1 d . . .
O38 O 0.2643(15) 0.0269(10) 0.3024(11) 0.105(6) Uani 1 1 d U . .
O39 O 0.3121(17) 0.1081(9) 0.4335(12) 0.105(6) Uani 1 1 d U . .
O40 O 0.3804(10) -0.0007(5) 0.4396(6) 0.037(3) Uani 1 1 d . . .
O41 O 0.4383(9) 0.0820(5) 0.3609(7) 0.043(3) Uani 1 1 d . . .
O42 O 0.2594(18) 1.0769(10) 0.1787(13) 0.116(7) Uani 1 1 d U . .
O43 O 0.7913(15) 1.0210(9) -0.0846(11) 0.097(6) Uani 1 1 d U . .
O44 O 1.1879(16) 0.6158(9) 0.5180(12) 0.103(7) Uani 1 1 d U . .
N1 N 0.4758(8) 0.9513(5) 0.2782(6) 0.018(2) Uani 1 1 d . . .
N2 N 0.5893(9) 1.0139(5) 0.3301(6) 0.019(2) Uani 1 1 d . . .
N3 N 0.6783(9) 0.9433(5) 0.4131(6) 0.021(3) Uani 1 1 d . . .
N4 N 0.5593(8) 0.8811(4) 0.3646(6) 0.018(2) Uani 1 1 d . . .
N5 N 0.7441(8) 1.0560(5) 0.3364(6) 0.021(3) Uani 1 1 d . . .
N6 N 0.8659(9) 1.0531(5) 0.2927(7) 0.024(3) Uani 1 1 d . . .
N7 N 0.9664(9) 0.9966(6) 0.3930(7) 0.033(3) Uani 1 1 d . . .
N8 N 0.8358(9) 0.9886(5) 0.4282(7) 0.027(3) Uani 1 1 d . . .
N9 N 0.9539(10) 1.0212(6) 0.2145(7) 0.036(3) Uani 1 1 d . . .
N10 N 0.9844(10) 0.9670(6) 0.1337(7) 0.030(3) Uani 1 1 d . . .
N11 N 1.0599(9) 0.8992(6) 0.2298(7) 0.031(3) Uani 1 1 d . . .
N12 N 1.0476(9) 0.9593(6) 0.3126(7) 0.032(3) Uani 1 1 d . . .
N13 N 0.9202(9) 0.8863(6) 0.0584(7) 0.034(3) Uani 1 1 d . . .
N14 N 0.8001(9) 0.8250(7) 0.0156(7) 0.033(3) Uani 1 1 d . . .
N15 N 0.8786(9) 0.7610(6) 0.1122(7) 0.029(3) Uani 1 1 d . . .
N16 N 1.0027(9) 0.8211(6) 0.1538(7) 0.029(3) Uani 1 1 d . . .
N17 N 0.6382(10) 0.7852(6) 0.0000(7) 0.032(3) Uani 1 1 d . . .
N18 N 0.5065(9) 0.7833(6) 0.0348(7) 0.026(3) Uani 1 1 d . . .
N19 N 0.5785(9) 0.7120(5) 0.1246(7) 0.027(3) Uani 1 1 d . . .
N20 N 0.7181(10) 0.7255(6) 0.1033(7) 0.030(3) Uani 1 1 d . . .
N21 N 0.4143(9) 0.8193(5) 0.1088(7) 0.026(3) Uani 1 1 d . . .
N22 N 0.4072(9) 0.8769(5) 0.1929(6) 0.022(3) Uani 1 1 d . . .
N23 N 0.4871(9) 0.8071(5) 0.2823(6) 0.025(3) Uani 1 1 d . . .
N24 N 0.4863(9) 0.7469(5) 0.1983(7) 0.027(3) Uani 1 1 d . . .
N25 N 0.6638(14) 1.1899(7) 0.1947(9) 0.038(4) Uani 1 1 d . . .
N26 N 0.9754(10) 0.6561(6) 0.3832(7) 0.0306(19) Uani 1 1 d . . .
C1 C 0.5226(10) 0.9979(6) 0.2680(8) 0.021(3) Uani 1 1 d . . .
C2 C 0.5901(11) 0.9770(6) 0.3879(7) 0.020(3) Uani 1 1 d . . .
H2 H 0.5768 0.9971 0.4268 0.024 Uiso 1 1 calc R . .
C3 C 0.5081(11) 0.9345(5) 0.3521(7) 0.018(3) Uani 1 1 d . . .
H3 H 0.4545 0.9357 0.3726 0.022 Uiso 1 1 calc R . .
C4 C 0.6581(11) 0.8872(6) 0.4010(7) 0.021(3) Uani 1 1 d . . .
C5 C 0.6438(10) 1.0648(6) 0.3395(7) 0.020(3) Uani 1 1 d . . .
H5A H 0.6480 1.0810 0.3852 0.024 Uiso 1 1 calc R . .
H5B H 0.6092 1.0911 0.3027 0.024 Uiso 1 1 calc R . .
C6 C 0.7710(12) 0.9648(7) 0.4621(8) 0.031(4) Uani 1 1 d . . .
H6A H 0.7561 0.9929 0.4922 0.038 Uiso 1 1 calc R . .
H6B H 0.8050 0.9345 0.4927 0.038 Uiso 1 1 calc R . .
C7 C 0.7671(11) 1.0587(6) 0.2754(8) 0.022(3) Uani 1 1 d . . .
C8 C 0.9145(11) 1.0489(6) 0.3684(8) 0.023(3) Uani 1 1 d . . .
H8 H 0.9565 1.0813 0.3872 0.028 Uiso 1 1 calc R . .
C9 C 0.8277(10) 1.0452(5) 0.3988(8) 0.019(3) Uani 1 1 d . . .
H9 H 0.8336 1.0735 0.4357 0.023 Uiso 1 1 calc R . .
C10 C 0.9219(13) 0.9640(6) 0.4299(10) 0.034(4) Uani 1 1 d . . .
C11 C 0.9157(13) 1.0674(7) 0.2426(10) 0.035(4) Uani 1 1 d . . .
H11A H 0.8702 1.0876 0.2033 0.042 Uiso 1 1 calc R . .
H11B H 0.9696 1.0924 0.2658 0.042 Uiso 1 1 calc R . .
C12 C 1.0598(12) 0.9806(7) 0.3842(8) 0.034(4) Uani 1 1 d . . .
H12A H 1.0908 0.9520 0.4190 0.041 Uiso 1 1 calc R . .
H12B H 1.1032 1.0127 0.3935 0.041 Uiso 1 1 calc R . .
C13 C 0.9222(12) 1.0054(8) 0.1470(9) 0.038(4) Uani 1 1 d . . .
C14 C 1.0671(11) 0.9522(7) 0.2007(8) 0.032(4) Uani 1 1 d . . .
H14 H 1.1316 0.9576 0.1946 0.038 Uiso 1 1 calc R . .
C15 C 1.0498(11) 0.9950(6) 0.2546(9) 0.030(4) Uani 1 1 d . . .
H15 H 1.1028 1.0227 0.2697 0.036 Uiso 1 1 calc R . .
C16 C 1.0539(11) 0.9050(6) 0.2980(9) 0.026(3) Uani 1 1 d . . .
C17 C 0.9699(11) 0.9396(7) 0.0677(8) 0.029(4) Uani 1 1 d . . .
H17A H 1.0337 0.9341 0.0617 0.035 Uiso 1 1 calc R . .
H17B H 0.9324 0.9643 0.0298 0.035 Uiso 1 1 calc R . .
C18 C 1.0834(11) 0.8477(7) 0.2037(8) 0.031(4) Uani 1 1 d . . .
H18A H 1.1337 0.8543 0.1817 0.037 Uiso 1 1 calc R . .
H18B H 1.1109 0.8226 0.2436 0.037 Uiso 1 1 calc R . .
C19 C 0.8232(12) 0.8806(8) 0.0191(8) 0.032(4) Uani 1 1 d . . .
C20 C 0.8848(12) 0.7898(7) 0.0494(8) 0.029(4) Uani 1 1 d . . .
H20 H 0.8989 0.7641 0.0155 0.035 Uiso 1 1 calc R . .
C21 C 0.9668(11) 0.8329(7) 0.0782(7) 0.027(3) Uani 1 1 d . . .
H21 H 1.0190 0.8274 0.0570 0.032 Uiso 1 1 calc R . .
C22 C 0.9501(12) 0.7795(7) 0.1708(9) 0.032(4) Uani 1 1 d . . .
C23 C 0.7077(12) 0.8052(9) -0.0339(9) 0.041(5) Uani 1 1 d . . .
H23A H 0.7214 0.7752 -0.0622 0.049 Uiso 1 1 calc R . .
H23B H 0.6773 0.8354 -0.0662 0.049 Uiso 1 1 calc R . .
C24 C 0.8191(11) 0.7129(6) 0.1104(9) 0.032(4) Uani 1 1 d . . .
H24A H 0.8478 0.6917 0.1538 0.038 Uiso 1 1 calc R . .
H24B H 0.8202 0.6895 0.0708 0.038 Uiso 1 1 calc R . .
C25 C 0.5577(11) 0.8149(8) 0.0002(8) 0.033(4) Uani 1 1 d . . .
C26 C 0.5476(12) 0.7285(7) 0.0494(9) 0.034(4) Uani 1 1 d . . .
H26 H 0.5034 0.7006 0.0193 0.041 Uiso 1 1 calc R . .
C27 C 0.6434(13) 0.7312(7) 0.0339(9) 0.036(4) Uani 1 1 d . . .
H27 H 0.6481 0.7010 0.0019 0.043 Uiso 1 1 calc R . .
C28 C 0.6743(13) 0.7075(7) 0.1519(8) 0.030(4) Uani 1 1 d . . .
C29 C 0.4118(11) 0.8002(6) 0.0386(8) 0.026(3) Uani 1 1 d . . .
H29A H 0.3668 0.7688 0.0247 0.031 Uiso 1 1 calc R . .
H29B H 0.3862 0.8300 0.0045 0.031 Uiso 1 1 calc R . .
C30 C 0.5130(12) 0.6991(7) 0.1630(9) 0.030(4) Uani 1 1 d . . .
H30A H 0.5434 0.6710 0.1985 0.036 Uiso 1 1 calc R . .
H30B H 0.4535 0.6830 0.1303 0.036 Uiso 1 1 calc R . .
C31 C 0.4172(10) 0.8743(7) 0.1278(8) 0.026(3) Uani 1 1 d . . .
C32 C 0.3987(11) 0.8227(6) 0.2228(7) 0.022(3) Uani 1 1 d . . .
H32 H 0.3379 0.8186 0.2346 0.026 Uiso 1 1 calc R . .
C33 C 0.4039(10) 0.7828(6) 0.1633(7) 0.020(3) Uani 1 1 d . . .
H33 H 0.3432 0.7610 0.1454 0.024 Uiso 1 1 calc R . .
C34 C 0.5302(11) 0.7606(6) 0.2661(8) 0.024(3) Uani 1 1 d . . .
C35 C 0.3900(11) 0.9293(6) 0.2256(8) 0.024(3) Uani 1 1 d . . .
H35A H 0.3650 0.9570 0.1885 0.029 Uiso 1 1 calc R . .
H35B H 0.3397 0.9229 0.2476 0.029 Uiso 1 1 calc R . .
C36 C 0.5085(12) 0.8282(6) 0.3533(7) 0.024(3) Uani 1 1 d . . .
H36A H 0.5485 0.8010 0.3865 0.029 Uiso 1 1 calc R . .
H36B H 0.4473 0.8324 0.3636 0.029 Uiso 1 1 calc R . .

loop_
_atom_site_aniso_label
_atom_site_aniso_U_11
_atom_site_aniso_U_22
_atom_site_aniso_U_33
_atom_site_aniso_U_23
_atom_site_aniso_U_13
_atom_site_aniso_U_12
Sm1 0.0265(4) 0.0353(5) 0.0208(4) 0.0041(3) 0.0103(3) -0.0042(3)
Sm2 0.0262(4) 0.0401(5) 0.0287(5) 0.0075(4) 0.0074(4) 0.0045(4)
Re1 0.0211(3) 0.0275(3) 0.0237(3) -0.0025(2) 0.0076(2) 0.0035(2)
Re2 0.0278(3) 0.0252(3) 0.0291(4) 0.0038(3) 0.0032(3) -0.0029(3)
Re3 0.0281(4) 0.0269(4) 0.0253(3) 0.0020(3) 0.0100(3) 0.0037(3)
Re4 0.0438(5) 0.0440(7) 0.0532(7) 0.0191(5) 0.0301(5) 0.0110(5)
O1 0.017(5) 0.031(6) 0.019(5) 0.004(4) 0.002(4) 0.003(4)
O2 0.025(5) 0.024(6) 0.031(6) 0.002(4) 0.012(5) 0.005(4)
O3 0.029(6) 0.029(6) 0.015(5) -0.002(4) 0.009(5) 0.002(4)
O4 0.029(6) 0.022(6) 0.034(6) 0.001(5) -0.001(5) 0.001(5)
O5 0.049(8) 0.060(9) 0.031(7) 0.015(6) 0.020(6) 0.028(7)
O6 0.050(7) 0.030(6) 0.021(6) -0.004(5) 0.014(5) 0.004(5)
O7 0.033(7) 0.066(9) 0.042(7) 0.032(7) 0.013(6) 0.021(6)
O8 0.039(7) 0.057(8) 0.032(7) 0.011(6) 0.007(6) -0.005(6)
O9 0.021(6) 0.078(10) 0.025(6) 0.026(6) 0.001(5) 0.002(6)
O10 0.030(6) 0.038(7) 0.049(8) -0.002(6) 0.008(6) 0.003(5)
O11 0.033(6) 0.025(6) 0.026(6) -0.004(5) 0.012(5) -0.011(5)
O12 0.031(6) 0.018(5) 0.033(6) -0.009(5) 0.002(5) -0.003(5)
O13 0.068(10) 0.041(9) 0.102(13) 0.007(8) 0.028(10) -0.010(8)
O14 0.082(8) 0.043(7) 0.052(7) -0.008(6) 0.013(6) -0.005(6)
O15 0.070(8) 0.065(8) 0.063(8) -0.023(7) 0.031(6) -0.008(6)
O16 0.031(6) 0.036(7) 0.059(8) -0.024(6) 0.008(6) 0.007(5)
O17 0.046(7) 0.028(6) 0.042(7) -0.001(5) 0.027(6) -0.006(5)
O18 0.064(8) 0.022(6) 0.028(6) -0.002(5) 0.026(6) -0.003(5)
O19 0.034(6) 0.026(6) 0.045(7) 0.009(5) 0.021(5) 0.007(5)
O20 0.074(8) 0.103(9) 0.077(9) 0.022(7) 0.019(7) 0.016(7)
O21 0.099(10) 0.114(10) 0.081(9) 0.016(8) 0.037(8) 0.006(8)
O22 0.058(8) 0.090(9) 0.103(9) -0.028(8) 0.023(7) -0.013(7)
O23 0.096(9) 0.088(9) 0.120(10) -0.025(8) 0.049(8) -0.003(8)
O24 0.033(6) 0.036(7) 0.040(7) 0.013(5) 0.014(5) 0.002(5)
O25 0.034(7) 0.038(7) 0.074(10) 0.007(7) 0.001(7) -0.001(6)
O26 0.042(7) 0.026(6) 0.058(9) 0.009(6) 0.004(6) -0.005(5)
O27 0.035(6) 0.014(5) 0.056(8) -0.002(5) 0.006(6) -0.010(5)
O28 0.055(4) 0.036(4) 0.031(4) 0.001(3) 0.008(3) -0.002(3)
O29 0.055(4) 0.035(4) 0.028(4) 0.002(3) 0.011(3) -0.003(3)
O30 0.064(4) 0.041(4) 0.035(4) 0.001(3) 0.007(3) -0.002(3)
O31 0.033(6) 0.036(7) 0.048(8) -0.008(6) 0.007(6) -0.001(5)
O32 0.030(6) 0.029(6) 0.057(8) -0.001(6) 0.002(6) 0.001(5)
O33 0.026(7) 0.089(11) 0.052(9) -0.008(8) 0.008(6) -0.006(7)
O34 0.028(6) 0.045(7) 0.028(6) 0.009(5) 0.013(5) 0.000(5)
O35 0.031(6) 0.034(7) 0.044(7) 0.004(5) 0.012(5) 0.008(5)
O36 0.033(6) 0.023(6) 0.049(7) 0.005(5) 0.016(5) 0.008(5)
O37 0.041(7) 0.025(6) 0.040(7) -0.004(5) 0.031(6) 0.008(5)
O38 0.091(9) 0.117(10) 0.095(10) 0.023(8) 0.014(7) -0.030(8)
O39 0.128(10) 0.100(10) 0.113(10) 0.018(8) 0.078(8) 0.029(8)
O40 0.070(9) 0.022(6) 0.034(6) 0.000(5) 0.035(6) 0.000(6)
O41 0.051(8) 0.033(7) 0.051(8) 0.006(6) 0.027(6) 0.001(6)
O42 0.113(9) 0.124(9) 0.115(9) 0.004(5) 0.041(5) 0.000(5)
O43 0.090(7) 0.102(8) 0.100(7) 0.013(5) 0.030(5) -0.004(5)
O44 0.100(8) 0.104(8) 0.106(8) -0.007(5) 0.033(5) 0.004(5)
N1 0.019(6) 0.020(6) 0.014(6) 0.007(5) 0.004(5) 0.009(5)
N2 0.026(6) 0.009(5) 0.024(6) -0.001(5) 0.010(5) 0.004(5)
N3 0.020(6) 0.016(6) 0.023(6) -0.002(5) 0.002(5) -0.002(5)
N4 0.017(6) 0.010(5) 0.020(6) 0.006(5) -0.002(5) 0.005(4)
N5 0.018(6) 0.018(6) 0.029(7) -0.003(5) 0.010(5) -0.002(5)
N6 0.021(6) 0.029(7) 0.026(7) -0.004(5) 0.013(5) 0.003(5)
N7 0.024(7) 0.033(8) 0.037(8) -0.012(6) 0.002(6) 0.008(6)
N8 0.014(6) 0.019(6) 0.043(8) 0.003(6) 0.001(6) 0.001(5)
N9 0.028(7) 0.050(9) 0.035(8) 0.001(7) 0.017(6) 0.012(7)
N10 0.027(7) 0.035(8) 0.029(7) 0.002(6) 0.012(6) 0.005(6)
N11 0.018(6) 0.038(8) 0.032(8) 0.001(6) 0.001(6) 0.005(6)
N12 0.022(7) 0.048(9) 0.025(7) 0.003(6) 0.008(6) 0.010(6)
N13 0.021(7) 0.057(10) 0.023(7) 0.010(6) 0.008(6) 0.002(6)
N14 0.017(6) 0.060(10) 0.018(7) -0.004(6) 0.003(5) 0.005(6)
N15 0.025(7) 0.033(7) 0.024(7) -0.007(6) 0.000(6) 0.008(6)
N16 0.028(7) 0.037(8) 0.022(7) -0.003(6) 0.007(6) 0.011(6)
N17 0.034(8) 0.053(9) 0.016(7) -0.006(6) 0.015(6) -0.007(7)
N18 0.023(7) 0.035(7) 0.023(7) -0.005(6) 0.009(5) -0.004(6)
N19 0.027(7) 0.025(7) 0.033(7) 0.005(6) 0.017(6) -0.003(5)
N20 0.033(7) 0.030(7) 0.028(7) -0.008(6) 0.012(6) 0.004(6)
N21 0.028(7) 0.017(6) 0.034(7) -0.004(5) 0.012(6) -0.013(5)
N22 0.037(7) 0.015(6) 0.018(6) 0.002(5) 0.016(5) -0.005(5)
N23 0.026(7) 0.020(6) 0.023(7) -0.004(5) -0.001(5) -0.003(5)
N24 0.027(7) 0.018(6) 0.034(8) -0.004(5) 0.006(6) 0.001(5)
N25 0.042(5) 0.042(6) 0.041(5) 0.005(4) 0.028(4) -0.007(4)
N26 0.046(4) 0.027(3) 0.022(3) 0.003(3) 0.014(3) -0.003(3)
C1 0.018(7) 0.019(7) 0.027(8) 0.000(6) 0.009(6) 0.006(6)
C2 0.032(8) 0.020(7) 0.014(7) -0.003(5) 0.014(6) 0.003(6)
C3 0.029(8) 0.013(7) 0.020(7) 0.000(5) 0.017(6) 0.002(6)
C4 0.032(8) 0.023(8) 0.016(7) -0.002(6) 0.017(6) -0.003(6)
C5 0.022(7) 0.019(7) 0.016(7) 0.000(6) 0.003(6) 0.001(6)
C6 0.039(9) 0.025(8) 0.026(9) -0.003(7) 0.006(7) 0.001(7)
C7 0.025(8) 0.012(7) 0.034(9) -0.005(6) 0.017(7) 0.003(6)
C8 0.026(8) 0.014(7) 0.031(8) -0.011(6) 0.010(6) -0.009(6)
C9 0.021(7) 0.012(7) 0.026(8) -0.012(6) 0.009(6) -0.001(5)
C10 0.038(10) 0.017(8) 0.047(11) -0.009(7) 0.014(8) 0.001(7)
C11 0.040(10) 0.027(9) 0.049(11) 0.009(8) 0.030(8) 0.011(7)
C12 0.034(9) 0.034(9) 0.028(9) -0.013(7) 0.001(7) 0.012(7)
C13 0.029(9) 0.053(11) 0.037(10) 0.012(9) 0.015(8) 0.010(8)
C14 0.019(8) 0.051(11) 0.030(9) -0.017(8) 0.014(7) -0.009(7)
C15 0.020(8) 0.015(7) 0.057(11) -0.005(7) 0.015(7) -0.003(6)
C16 0.020(8) 0.022(8) 0.036(9) -0.007(7) 0.008(7) 0.001(6)
C17 0.022(8) 0.040(10) 0.027(8) 0.007(7) 0.008(7) 0.014(7)
C18 0.020(8) 0.053(11) 0.016(8) 0.001(7) 0.000(6) 0.009(7)
C19 0.030(9) 0.058(12) 0.013(7) 0.008(7) 0.012(7) 0.012(8)
C20 0.032(9) 0.040(9) 0.020(8) -0.005(7) 0.016(7) 0.004(7)
C21 0.019(7) 0.047(10) 0.014(7) -0.005(7) 0.005(6) 0.008(7)
C22 0.041(10) 0.029(9) 0.032(9) 0.003(7) 0.022(8) 0.018(7)
C23 0.029(9) 0.075(14) 0.026(9) -0.009(9) 0.018(7) -0.009(9)
C24 0.026(8) 0.023(8) 0.039(10) -0.004(7) 0.003(7) 0.004(6)
C25 0.024(8) 0.067(13) 0.011(7) -0.004(8) 0.009(6) 0.001(8)
C26 0.036(9) 0.037(10) 0.034(9) -0.012(7) 0.019(8) -0.004(7)
C27 0.041(10) 0.035(9) 0.029(9) -0.019(7) 0.008(8) 0.000(8)
C28 0.042(10) 0.028(8) 0.020(8) -0.008(7) 0.011(7) 0.010(7)
C29 0.029(8) 0.027(8) 0.021(8) -0.011(6) 0.008(6) -0.010(6)
C30 0.036(9) 0.024(8) 0.031(9) -0.003(7) 0.012(7) 0.001(7)
C31 0.017(7) 0.035(9) 0.025(8) -0.005(7) 0.004(6) -0.009(6)
C32 0.026(8) 0.020(7) 0.017(7) 0.002(6) 0.003(6) 0.000(6)
C33 0.017(7) 0.020(7) 0.017(7) -0.003(6) -0.003(6) 0.004(6)
C34 0.021(8) 0.016(7) 0.037(9) 0.002(6) 0.012(7) 0.000(6)
C35 0.022(8) 0.021(8) 0.030(8) 0.006(6) 0.008(6) 0.002(6)
C36 0.035(9) 0.023(8) 0.015(7) 0.003(6) 0.011(6) 0.007(6)

loop_
_atom_type_symbol
_atom_type_description
_atom_type_scat_dispersion_real
_atom_type_scat_dispersion_imag
_atom_type_scat_source
C C 0.0033 0.0016 'International Tables Vol C Tables 4.2.6.8 and 6.1.1.4'
H H 0.0000 0.0000 'International Tables Vol C Tables 4.2.6.8 and 6.1.1.4'
N N 0.0061 0.0033 'International Tables Vol C Tables 4.2.6.8 and 6.1.1.4'
O O 0.0106 0.0060 'International Tables Vol C Tables 4.2.6.8 and 6.1.1.4'
Sm Sm -0.1638 3.4418 'International Tables Vol C Tables 4.2.6.8 and 6.1.1.4'
Re Re -1.0185 7.2310 'International Tables Vol C Tables 4.2.6.8 and 6.1.1.4'

loop_
_geom_angle_atom_site_label_1
_geom_angle_atom_site_label_2
_geom_angle_atom_site_label_3
_geom_angle
_geom_angle_site_symmetry_1
_geom_angle_site_symmetry_3
_geom_angle_publ_flag
O3 Sm1 O9 143.5(4) . 3_675 ?
O3 Sm1 O1 78.6(3) . . ?
O9 Sm1 O1 136.5(4) 3_675 . ?
O3 Sm1 O16 143.1(4) . . ?
O9 Sm1 O16 69.0(4) 3_675 . ?
O1 Sm1 O16 77.6(4) . . ?
O3 Sm1 O17 78.7(4) . . ?
O9 Sm1 O17 78.5(4) 3_675 . ?
O1 Sm1 O17 135.4(4) . . ?
O16 Sm1 O17 99.4(4) . . ?
O3 Sm1 O18 116.8(4) . . ?
O9 Sm1 O18 78.6(4) 3_675 . ?
O1 Sm1 O18 68.2(3) . . ?
O16 Sm1 O18 79.2(4) . . ?
O17 Sm1 O18 155.9(4) . . ?
O3 Sm1 O19 76.9(4) . . ?
O9 Sm1 O19 119.2(4) 3_675 . ?
O1 Sm1 O19 69.8(3) . . ?
O16 Sm1 O19 68.6(4) . . ?
O17 Sm1 O19 67.9(4) . . ?
O18 Sm1 O19 131.3(4) . . ?
O3 Sm1 O13 71.5(4) . . ?
O9 Sm1 O13 91.2(5) 3_675 . ?
O1 Sm1 O13 96.5(4) . . ?
O16 Sm1 O13 139.0(4) . . ?
O17 Sm1 O13 111.8(5) . . ?
O18 Sm1 O13 61.3(5) . . ?
O19 Sm1 O13 147.6(5) . . ?
O3 Sm1 O14 71.0(4) . . ?
O9 Sm1 O14 73.9(4) 3_675 . ?
O1 Sm1 O14 137.7(4) . . ?
O16 Sm1 O14 142.3(5) . . ?
O17 Sm1 O14 66.2(4) . . ?
O18 Sm1 O14 100.1(4) . . ?
O19 Sm1 O14 127.8(4) . . ?
O13 Sm1 O14 46.5(5) . . ?
O8 Sm2 O32 147.6(4) . . ?
O8 Sm2 O31 75.6(4) . . ?
O32 Sm2 O31 135.6(4) . . ?
O8 Sm2 O33 93.1(4) . . ?
O32 Sm2 O33 69.0(4) . . ?
O31 Sm2 O33 138.7(5) . . ?
O8 Sm2 O20 72.7(6) . . ?
O32 Sm2 O20 76.2(5) . . ?
O31 Sm2 O20 136.0(5) . . ?
O33 Sm2 O20 73.1(6) . . ?
O8 Sm2 O6 84.4(4) . . ?
O32 Sm2 O6 93.0(4) . . ?
O31 Sm2 O6 78.2(4) . . ?
O33 Sm2 O6 141.0(5) . . ?
O20 Sm2 O6 69.1(5) . . ?
O8 Sm2 O24 140.9(4) . . ?
O32 Sm2 O24 66.6(4) . . ?
O31 Sm2 O24 69.2(4) . . ?
O33 Sm2 O24 124.7(4) . . ?
O20 Sm2 O24 123.8(6) . . ?
O6 Sm2 O24 72.3(4) . . ?
O8 Sm2 O29 118.7(4) . . ?
O32 Sm2 O29 82.6(4) . . ?
O31 Sm2 O29 78.3(4) . . ?
O33 Sm2 O29 72.8(5) . . ?
O20 Sm2 O29 144.4(5) . . ?
O6 Sm2 O29 141.1(4) . . ?
O24 Sm2 O29 70.5(4) . . ?
O8 Sm2 O28 69.0(4) . . ?
O32 Sm2 O28 122.7(4) . . ?
O31 Sm2 O28 71.7(4) . . ?
O33 Sm2 O28 67.2(5) . . ?
O20 Sm2 O28 121.8(6) . . ?
O6 Sm2 O28 143.7(4) . . ?
O24 Sm2 O28 113.6(4) . . ?
O29 Sm2 O28 50.3(4) . . ?
O21 Re1 O22 115.0(10) . . ?
O21 Re1 O23 113.0(11) . . ?
O22 Re1 O23 105.3(9) . . ?
O21 Re1 O20 106.9(10) . . ?
O22 Re1 O20 108.5(10) . . ?
O23 Re1 O20 107.8(10) . . ?
O25 Re2 O27 108.9(6) . . ?
O25 Re2 O26 109.3(6) . . ?
O27 Re2 O26 108.2(6) . . ?
O25 Re2 O24 110.2(6) . . ?
O27 Re2 O24 110.0(6) . . ?
O26 Re2 O24 110.2(6) . . ?
O34 Re3 O35 109.6(5) . . ?
O34 Re3 O36 108.7(6) . . ?
O35 Re3 O36 106.2(5) . . ?
O34 Re3 O37 110.7(5) . . ?
O35 Re3 O37 111.2(6) . . ?
O36 Re3 O37 110.2(5) . . ?
O41 Re4 O40 111.3(6) . . ?
O41 Re4 O39 105.0(8) . . ?
O40 Re4 O39 106.1(8) . . ?
O41 Re4 O38 104.0(8) . . ?
O40 Re4 O38 104.8(8) . . ?
O39 Re4 O38 125.4(11) . . ?
C1 O1 Sm1 153.9(9) . . ?
C7 O3 Sm1 157.3(9) . . ?
C16 O6 Sm2 145.2(10) . . ?
C22 O8 Sm2 150.1(12) . . ?
C25 O9 Sm1 151.4(12) . 3_675 ?
N25 O13 Sm1 103.0(13) . . ?
N25 O14 Sm1 98.9(11) . . ?
Re1 O20 Sm2 167.2(11) . . ?
Re2 O24 Sm2 152.2(6) . . ?
N26 O28 Sm2 94.2(9) . . ?
N26 O29 Sm2 97.4(8) . . ?
C1 N1 C35 123.2(12) . . ?
C1 N1 C3 111.6(11) . . ?
C35 N1 C3 123.7(12) . . ?
C1 N2 C5 123.9(12) . . ?
C1 N2 C2 111.9(12) . . ?
C5 N2 C2 123.7(12) . . ?
C4 N3 C2 111.8(12) . . ?
C4 N3 C6 123.5(12) . . ?
C2 N3 C6 122.7(12) . . ?
C4 N4 C36 123.9(11) . . ?
C4 N4 C3 112.0(11) . . ?
C36 N4 C3 122.9(11) . . ?
C7 N5 C9 113.5(12) . . ?
C7 N5 C5 123.7(12) . . ?
C9 N5 C5 122.8(11) . . ?
C7 N6 C11 121.1(13) . . ?
C7 N6 C8 112.6(12) . . ?
C11 N6 C8 123.7(13) . . ?
C10 N7 C8 113.2(13) . . ?
C10 N7 C12 121.5(14) . . ?
C8 N7 C12 125.1(14) . . ?
C10 N8 C6 122.7(13) . . ?
C10 N8 C9 111.4(13) . . ?
C6 N8 C9 125.1(12) . . ?
C13 N9 C11 124.6(15) . . ?
C13 N9 C15 112.2(13) . . ?
C11 N9 C15 121.6(14) . . ?
C13 N10 C17 125.4(14) . . ?
C13 N10 C14 111.4(13) . . ?
C17 N10 C14 122.9(12) . . ?
C16 N11 C14 110.1(13) . . ?
C16 N11 C18 122.6(13) . . ?
C14 N11 C18 125.1(13) . . ?
C16 N12 C15 112.5(13) . . ?
C16 N12 C12 123.4(14) . . ?
C15 N12 C12 122.7(14) . . ?
C19 N13 C21 111.4(14) . . ?
C19 N13 C17 122.1(14) . . ?
C21 N13 C17 125.7(12) . . ?
C19 N14 C23 120.4(15) . . ?
C19 N14 C20 112.8(13) . . ?
C23 N14 C20 124.7(15) . . ?
C22 N15 C24 124.6(14) . . ?
C22 N15 C20 110.0(14) . . ?
C24 N15 C20 124.3(13) . . ?
C22 N16 C18 123.6(14) . . ?
C22 N16 C21 111.2(13) . . ?
C18 N16 C21 125.2(14) . . ?
C25 N17 C27 112.4(14) . . ?
C25 N17 C23 122.8(16) . . ?
C27 N17 C23 124.7(15) . . ?
C25 N18 C26 110.6(13) . . ?
C25 N18 C29 122.3(14) . . ?
C26 N18 C29 125.5(13) . . ?
C28 N19 C30 123.3(14) . . ?
C28 N19 C26 112.0(13) . . ?
C30 N19 C26 124.6(13) . . ?
C28 N20 C24 122.5(14) . . ?
C28 N20 C27 109.1(13) . . ?
C24 N20 C27 121.5(13) . . ?
C31 N21 C33 112.3(12) . . ?
C31 N21 C29 123.8(13) . . ?
C33 N21 C29 123.6(12) . . ?
C31 N22 C32 113.6(12) . . ?
C31 N22 C35 123.3(12) . . ?
C32 N22 C35 122.4(11) . . ?
C34 N23 C36 123.4(13) . . ?
C34 N23 C32 110.9(12) . . ?
C36 N23 C32 123.5(12) . . ?
C34 N24 C33 112.7(12) . . ?
C34 N24 C30 124.6(13) . . ?
C33 N24 C30 122.6(12) . . ?
O13 N25 O15 126.0(17) . . ?
O13 N25 O14 109.3(18) . . ?
O15 N25 O14 124.7(17) . . ?
O30 N26 O28 123.2(14) . . ?
O30 N26 O29 118.5(13) . . ?
O28 N26 O29 118.0(13) . . ?
O1 C1 N2 125.1(13) . . ?
O1 C1 N1 125.1(13) . . ?
N2 C1 N1 109.8(12) . . ?
N2 C2 N3 113.3(11) . . ?
N2 C2 C3 103.2(11) . . ?
N3 C2 C3 104.1(11) . . ?
N2 C2 H2 111.9 . . ?
N3 C2 H2 111.9 . . ?
C3 C2 H2 111.9 . . ?
N1 C3 N4 113.3(11) . . ?
N1 C3 C2 103.3(11) . . ?
N4 C3 C2 103.5(11) . . ?
N1 C3 H3 112.0 . . ?
N4 C3 H3 112.0 . . ?
C2 C3 H3 112.0 . . ?
O2 C4 N4 124.3(13) . . ?
O2 C4 N3 127.1(14) . . ?
N4 C4 N3 108.5(12) . . ?
N2 C5 N5 112.0(11) . . ?
N2 C5 H5A 109.2 . . ?
N5 C5 H5A 109.2 . . ?
N2 C5 H5B 109.2 . . ?
N5 C5 H5B 109.2 . . ?
H5A C5 H5B 107.9 . . ?
N8 C6 N3 114.7(13) . . ?
N8 C6 H6A 108.6 . . ?
N3 C6 H6A 108.6 . . ?
N8 C6 H6B 108.6 . . ?
N3 C6 H6B 108.6 . . ?
H6A C6 H6B 107.6 . . ?
O3 C7 N5 125.4(13) . . ?
O3 C7 N6 126.6(13) . . ?
N5 C7 N6 108.0(13) . . ?
N6 C8 N7 115.6(12) . . ?
N6 C8 C9 103.3(11) . . ?
N7 C8 C9 102.1(12) . . ?
N6 C8 H8 111.7 . . ?
N7 C8 H8 111.7 . . ?
C9 C8 H8 111.7 . . ?
N5 C9 N8 116.4(11) . . ?
N5 C9 C8 101.9(11) . . ?
N8 C9 C8 103.6(11) . . ?
N5 C9 H9 111.4 . . ?
N8 C9 H9 111.4 . . ?
C8 C9 H9 111.4 . . ?
O4 C10 N8 125.9(16) . . ?
O4 C10 N7 125.1(15) . . ?
N8 C10 N7 108.7(14) . . ?
N9 C11 N6 115.2(13) . . ?
N9 C11 H11A 108.5 . . ?
N6 C11 H11A 108.5 . . ?
N9 C11 H11B 108.5 . . ?
N6 C11 H11B 108.5 . . ?
H11A C11 H11B 107.5 . . ?
N7 C12 N12 112.4(13) . . ?
N7 C12 H12A 109.1 . . ?
N12 C12 H12A 109.1 . . ?
N7 C12 H12B 109.1 . . ?
N12 C12 H12B 109.1 . . ?
H12A C12 H12B 107.9 . . ?
O5 C13 N9 126.9(17) . . ?
O5 C13 N10 122.1(16) . . ?
N9 C13 N10 110.8(14) . . ?
N11 C14 N10 115.4(13) . . ?
N11 C14 C15 105.2(13) . . ?
N10 C14 C15 101.3(13) . . ?
N11 C14 H14 111.4 . . ?
N10 C14 H14 111.4 . . ?
C15 C14 H14 111.4 . . ?
N12 C15 N9 114.9(13) . . ?
N12 C15 C14 101.9(12) . . ?
N9 C15 C14 103.6(13) . . ?
N12 C15 H15 111.9 . . ?
N9 C15 H15 111.9 . . ?
C14 C15 H15 111.9 . . ?
O6 C16 N12 126.5(15) . . ?
O6 C16 N11 123.9(14) . . ?
N12 C16 N11 109.7(14) . . ?
N10 C17 N13 116.3(13) . . ?
N10 C17 H17A 108.2 . . ?
N13 C17 H17A 108.2 . . ?
N10 C17 H17B 108.2 . . ?
N13 C17 H17B 108.2 . . ?
H17A C17 H17B 107.4 . . ?
N16 C18 N11 114.3(12) . . ?
N16 C18 H18A 108.7 . . ?
N11 C18 H18A 108.7 . . ?
N16 C18 H18B 108.7 . . ?
N11 C18 H18B 108.7 . . ?
H18A C18 H18B 107.6 . . ?
O7 C19 N13 126.5(18) . . ?
O7 C19 N14 125.2(16) . . ?
N13 C19 N14 108.2(14) . . ?
N14 C20 N15 113.3(12) . . ?
N14 C20 C21 102.2(13) . . ?
N15 C20 C21 104.6(12) . . ?
N14 C20 H20 112.0 . . ?
N15 C20 H20 112.0 . . ?
C21 C20 H20 112.0 . . ?
N13 C21 N16 115.8(12) . . ?
N13 C21 C20 105.2(12) . . ?
N16 C21 C20 103.3(13) . . ?
N13 C21 H21 110.7 . . ?
N16 C21 H21 110.7 . . ?
C20 C21 H21 110.7 . . ?
O8 C22 N15 123.5(16) . . ?
O8 C22 N16 125.7(16) . . ?
N15 C22 N16 110.8(14) . . ?
N14 C23 N17 114.1(13) . . ?
N14 C23 H23A 108.7 . . ?
N17 C23 H23A 108.7 . . ?
N14 C23 H23B 108.7 . . ?
N17 C23 H23B 108.7 . . ?
H23A C23 H23B 107.6 . . ?
N15 C24 N20 114.1(13) . . ?
N15 C24 H24A 108.7 . . ?
N20 C24 H24A 108.7 . . ?
N15 C24 H24B 108.7 . . ?
N20 C24 H24B 108.7 . . ?
H24A C24 H24B 107.6 . . ?
O9 C25 N17 127.0(15) . . ?
O9 C25 N18 125.2(15) . . ?
N17 C25 N18 107.8(15) . . ?
N18 C26 N19 115.0(13) . . ?
N18 C26 C27 105.3(14) . . ?
N19 C26 C27 102.9(13) . . ?
N18 C26 H26 111.1 . . ?
N19 C26 H26 111.1 . . ?
C27 C26 H26 111.1 . . ?
N17 C27 N20 115.8(13) . . ?
N17 C27 C26 102.7(14) . . ?
N20 C27 C26 104.3(14) . . ?
N17 C27 H27 111.2 . . ?
N20 C27 H27 111.2 . . ?
C26 C27 H27 111.2 . . ?
O10 C28 N19 127.7(16) . . ?
O10 C28 N20 122.3(16) . . ?
N19 C28 N20 109.9(14) . . ?
N18 C29 N21 113.9(12) . . ?
N18 C29 H29A 108.8 . . ?
N21 C29 H29A 108.8 . . ?
N18 C29 H29B 108.8 . . ?
N21 C29 H29B 108.8 . . ?
H29A C29 H29B 107.7 . . ?
N19 C30 N24 114.1(13) . . ?
N19 C30 H30A 108.7 . . ?
N24 C30 H30A 108.7 . . ?
N19 C30 H30B 108.7 . . ?
N24 C30 H30B 108.7 . . ?
H30A C30 H30B 107.6 . . ?
O11 C31 N22 126.6(14) . . ?
O11 C31 N21 125.5(14) . . ?
N22 C31 N21 107.8(13) . . ?
N22 C32 N23 112.9(12) . . ?
N22 C32 C33 102.1(11) . . ?
N23 C32 C33 102.4(11) . . ?
N22 C32 H32 112.8 . . ?
N23 C32 H32 112.8 . . ?
C33 C32 H32 112.8 . . ?
N21 C33 N24 117.1(12) . . ?
N21 C33 C32 104.1(11) . . ?
N24 C33 C32 103.6(11) . . ?
N21 C33 H33 110.5 . . ?
N24 C33 H33 110.5 . . ?
C32 C33 H33 110.5 . . ?
O12 C34 N24 126.1(14) . . ?
O12 C34 N23 124.2(14) . . ?
N24 C34 N23 109.7(13) . . ?
N1 C35 N22 114.0(12) . . ?
N1 C35 H35A 108.7 . . ?
N22 C35 H35A 108.7 . . ?
N1 C35 H35B 108.7 . . ?
N22 C35 H35B 108.7 . . ?
H35A C35 H35B 107.6 . . ?
N23 C36 N4 113.4(12) . . ?
N23 C36 H36A 108.9 . . ?
N4 C36 H36A 108.9 . . ?
N23 C36 H36B 108.9 . . ?
N4 C36 H36B 108.9 . . ?
H36A C36 H36B 107.7 . . ?

loop_
_geom_bond_atom_site_label_1
_geom_bond_atom_site_label_2
_geom_bond_distance
_geom_bond_site_symmetry_2
_geom_bond_publ_flag
Sm1 O3 2.386(10) . ?
Sm1 O9 2.402(11) 3_675 ?
Sm1 O1 2.415(10) . ?
Sm1 O16 2.422(12) . ?
Sm1 O17 2.427(11) . ?
Sm1 O18 2.449(12) . ?
Sm1 O19 2.522(11) . ?
Sm1 O13 2.609(16) . ?
Sm1 O14 2.611(15) . ?
Sm2 O8 2.359(12) . ?
Sm2 O32 2.424(13) . ?
Sm2 O31 2.433(12) . ?
Sm2 O33 2.436(13) . ?
Sm2 O20 2.445(17) . ?
Sm2 O6 2.479(12) . ?
Sm2 O24 2.481(12) . ?
Sm2 O29 2.491(12) . ?
Sm2 O28 2.593(12) . ?
Re1 O21 1.658(19) . ?
Re1 O22 1.670(17) . ?
Re1 O23 1.695(19) . ?
Re1 O20 1.707(17) . ?
Re2 O25 1.676(15) . ?
Re2 O27 1.708(11) . ?
Re2 O26 1.742(12) . ?
Re2 O24 1.744(11) . ?
Re3 O34 1.724(11) . ?
Re3 O35 1.726(11) . ?
Re3 O36 1.744(11) . ?
Re3 O37 1.747(10) . ?
Re4 O41 1.685(12) . ?
Re4 O40 1.718(11) . ?
Re4 O39 1.75(2) . ?
Re4 O38 1.78(2) . ?
O1 C1 1.234(17) . ?
O2 C4 1.219(17) . ?
O3 C7 1.212(18) . ?
O4 C10 1.240(19) . ?
O5 C13 1.26(2) . ?
O6 C16 1.242(19) . ?
O7 C19 1.21(2) . ?
O8 C22 1.236(19) . ?
O9 C25 1.24(2) . ?
O9 Sm1 2.402(11) 3_675 ?
O10 C28 1.227(19) . ?
O11 C31 1.230(18) . ?
O12 C34 1.234(18) . ?
O13 N25 1.20(2) . ?
O14 N25 1.32(2) . ?
O15 N25 1.25(2) . ?
O28 N26 1.231(17) . ?
O29 N26 1.292(17) . ?
O30 N26 1.208(17) . ?
N1 C1 1.352(18) . ?
N1 C35 1.433(19) . ?
N1 C3 1.445(17) . ?
N2 C1 1.348(18) . ?
N2 C5 1.428(17) . ?
N2 C2 1.444(18) . ?
N3 C4 1.379(18) . ?
N3 C2 1.449(18) . ?
N3 C6 1.464(19) . ?
N4 C4 1.377(19) . ?
N4 C36 1.443(18) . ?
N4 C3 1.456(16) . ?
N5 C7 1.354(19) . ?
N5 C9 1.443(19) . ?
N5 C5 1.477(18) . ?
N6 C7 1.354(18) . ?
N6 C11 1.440(19) . ?
N6 C8 1.442(19) . ?
N7 C10 1.36(2) . ?
N7 C8 1.458(19) . ?
N7 C12 1.46(2) . ?
N8 C10 1.36(2) . ?
N8 C6 1.43(2) . ?
N8 C9 1.467(18) . ?
N9 C13 1.32(2) . ?
N9 C11 1.43(2) . ?
N9 C15 1.49(2) . ?
N10 C13 1.36(2) . ?
N10 C17 1.42(2) . ?
N10 C14 1.51(2) . ?
N11 C16 1.39(2) . ?
N11 C14 1.41(2) . ?
N11 C18 1.42(2) . ?
N12 C16 1.34(2) . ?
N12 C15 1.44(2) . ?
N12 C12 1.47(2) . ?
N13 C19 1.37(2) . ?
N13 C21 1.44(2) . ?
N13 C17 1.45(2) . ?
N14 C19 1.37(2) . ?
N14 C23 1.45(2) . ?
N14 C20 1.45(2) . ?
N15 C22 1.35(2) . ?
N15 C24 1.43(2) . ?
N15 C20 1.45(2) . ?
N16 C22 1.36(2) . ?
N16 C18 1.41(2) . ?
N16 C21 1.446(19) . ?
N17 C25 1.36(2) . ?
N17 C27 1.45(2) . ?
N17 C23 1.45(2) . ?
N18 C25 1.38(2) . ?
N18 C26 1.43(2) . ?
N18 C29 1.444(19) . ?
N19 C28 1.31(2) . ?
N19 C30 1.42(2) . ?
N19 C26 1.47(2) . ?
N20 C28 1.38(2) . ?
N20 C24 1.44(2) . ?
N20 C27 1.45(2) . ?
N21 C31 1.37(2) . ?
N21 C33 1.434(19) . ?
N21 C29 1.456(19) . ?
N22 C31 1.347(19) . ?
N22 C32 1.448(18) . ?
N22 C35 1.468(18) . ?
N23 C34 1.362(19) . ?
N23 C36 1.433(18) . ?
N23 C32 1.474(18) . ?
N24 C34 1.33(2) . ?
N24 C33 1.445(18) . ?
N24 C30 1.458(19) . ?
C2 C3 1.54(2) . ?
C2 H2 0.9800 . ?
C3 H3 0.9800 . ?
C5 H5A 0.9700 . ?
C5 H5B 0.9700 . ?
C6 H6A 0.9700 . ?
C6 H6B 0.9700 . ?
C8 C9 1.55(2) . ?
C8 H8 0.9800 . ?
C9 H9 0.9800 . ?
C11 H11A 0.9700 . ?
C11 H11B 0.9700 . ?
C12 H12A 0.9700 . ?
C12 H12B 0.9700 . ?
C14 C15 1.56(2) . ?
C14 H14 0.9800 . ?
C15 H15 0.9800 . ?
C17 H17A 0.9700 . ?
C17 H17B 0.9700 . ?
C18 H18A 0.9700 . ?
C18 H18B 0.9700 . ?
C20 C21 1.53(2) . ?
C20 H20 0.9800 . ?
C21 H21 0.9800 . ?
C23 H23A 0.9700 . ?
C23 H23B 0.9700 . ?
C24 H24A 0.9700 . ?
C24 H24B 0.9700 . ?
C26 C27 1.51(2) . ?
C26 H26 0.9800 . ?
C27 H27 0.9800 . ?
C29 H29A 0.9700 . ?
C29 H29B 0.9700 . ?
C30 H30A 0.9700 . ?
C30 H30B 0.9700 . ?
C32 C33 1.540(19) . ?
C32 H32 0.9800 . ?
C33 H33 0.9800 . ?
C35 H35A 0.9700 . ?
C35 H35B 0.9700 . ?
C36 H36A 0.9700 . ?
C36 H36B 0.9700 . ?
